data_7113890
loop_
_publ_author_name
'Denis, Jean-Marc'
'Forintos, Henrietta'
'Szelke, Helga'
'Toupet, Loic'
'Pham, Thi-Nh\`an'
'Madec, Pierre-Jean'
'Gaumont, Annie-Claude'

_publ_section_title
;
 B(C6F5)3-catalyzed formation of B--P bonds by dehydrocoupling of
 phosphine--boranes
;
_journal_coden_ASTM CHCOFS
_journal_issue 1
_journal_name_full
;
 Chemical Communications (Cambridge, United Kingdom)
;
_journal_page_first 54
_journal_page_last 55
_journal_paper_doi 10.1039/b206559b
_journal_year 2003
_chemical_formula_sum 'C20 H6 B F15 S'
_chemical_formula_weight 574.12
_space_group_IT_number 15
_symmetry_cell_setting monoclinic
_symmetry_space_group_name_Hall '-C 2yc'
_symmetry_space_group_name_H-M 'C 1 2/c 1'
_atom_sites_solution_hydrogens geom
_atom_sites_solution_primary direct
_atom_sites_solution_secondary difmap
_audit_creation_method SHELXL-97
_cell_angle_alpha 90.00
_cell_angle_beta 110.101(2)
_cell_angle_gamma 90.00
_cell_formula_units_Z 8
_cell_length_a 17.7574(7)
_cell_length_b 11.8948(5)
_cell_length_c 20.2990(9)
_cell_measurement_temperature 293(2)
_cell_volume 4026.4(3)
_computing_structure_refinement 'SHELXL-97 (Sheldrick, 1997)'
_computing_structure_solution 'SHELXS-97 (Sheldrick, 1990)'
_diffrn_ambient_temperature 293(2)
_diffrn_measured_fraction_theta_full 0.997
_diffrn_measured_fraction_theta_max 0.997
_diffrn_radiation_monochromator graphite
_diffrn_radiation_source 'fine-focus sealed tube'
_diffrn_radiation_type MoK\a
_diffrn_radiation_wavelength 0.71069
_diffrn_reflns_av_R_equivalents 0.0000
_diffrn_reflns_av_sigmaI/netI 0.0480
_diffrn_reflns_limit_h_max 23
_diffrn_reflns_limit_h_min 0
_diffrn_reflns_limit_k_max 15
_diffrn_reflns_limit_k_min 0
_diffrn_reflns_limit_l_max 24
_diffrn_reflns_limit_l_min -26
_diffrn_reflns_number 4604
_diffrn_reflns_theta_full 27.48
_diffrn_reflns_theta_max 27.48
_diffrn_reflns_theta_min 2.10
_exptl_absorpt_coefficient_mu 0.307
_exptl_crystal_colour colourless
_exptl_crystal_density_diffrn 1.894
_exptl_crystal_density_method 'not measured'
_exptl_crystal_description prism
_exptl_crystal_F_000 2256
_exptl_crystal_size_max 0.12
_exptl_crystal_size_mid 0.08
_exptl_crystal_size_min 0.08
_refine_diff_density_max 0.827
_refine_diff_density_min -0.407
_refine_diff_density_rms 0.089
_refine_ls_extinction_coef 0.0002(3)
_refine_ls_extinction_expression Fc^*^=kFc[1+0.001xFc^2^\l^3^/sin(2\q)]^-1/4^
_refine_ls_extinction_method SHELXL
_refine_ls_goodness_of_fit_ref 1.055
_refine_ls_hydrogen_treatment mixed
_refine_ls_matrix_type full
_refine_ls_number_parameters 335
_refine_ls_number_reflns 4604
_refine_ls_number_restraints 0
_refine_ls_restrained_S_all 1.055
_refine_ls_R_factor_all 0.1124
_refine_ls_R_factor_gt 0.0724
_refine_ls_shift/su_max 0.000
_refine_ls_shift/su_mean 0.000
_refine_ls_structure_factor_coef Fsqd
_refine_ls_weighting_details 'calc w=1/[\s^2^(Fo^2^)+(0.0978P)^2^+16.0484P] where P=(Fo^2^+2Fc^2^)/3'
_refine_ls_weighting_scheme calc
_refine_ls_wR_factor_gt 0.1795
_refine_ls_wR_factor_ref 0.2138
_reflns_number_gt 3119
_reflns_number_total 4604
_reflns_threshold_expression >2sigma(I)
_cod_duplicate_entry 7103618
_cod_data_source_file b206559b.txt
_cod_data_source_block jmd
_cod_depositor_comments
;
The following automatic conversions were performed:

'_symmetry_cell_setting' value 'Monoclinic' changed to 'monoclinic'
according to
/usr/data/users/saulius/automatic-downloads/retrospective/RSC/lib/dictionaries/cif_core.dic
dictionary named 'cif_core.dic' version 2.4.2 from 2011-04-26.

Automatic conversion script
Id: cif_fix_values 2281 2013-09-26 08:29:07Z andrius 

2018-03-12
Z value and formula fixed to values more according to usual
chemical conventions.                 miguel
;
_cod_original_sg_symbol_H-M C2/c
_cod_original_formula_sum 'C40 H12 B2 F30 S2'
_cod_original_formula_units_Z 4
_cod_original_formula_weight 1148.24
_cod_database_code 7113890

loop_
_symmetry_equiv_pos_as_xyz
'x, y, z'
'-x, y, -z+1/2'
'x+1/2, y+1/2, z'
'-x+1/2, y+1/2, -z+1/2'
'-x, -y, -z'
'x, -y, z-1/2'
'-x+1/2, -y+1/2, -z'
'x+1/2, -y+1/2, z-1/2'

loop_
_atom_site_label
_atom_site_type_symbol
_atom_site_fract_x
_atom_site_fract_y
_atom_site_fract_z
_atom_site_U_iso_or_equiv
_atom_site_adp_type
_atom_site_occupancy
_atom_site_symmetry_multiplicity
_atom_site_calc_flag
_atom_site_refinement_flags
S1 S 0.80954(6) 0.01319(10) 0.10737(6) 0.0439(3) Uani 1 1 d .
F1 F 0.73391(16) -0.0845(2) 0.20132(13) 0.0525(7) Uani 1 1 d .
F2 F 0.68226(19) -0.2726(3) 0.24406(15) 0.0670(9) Uani 1 1 d .
F3 F 0.57801(19) -0.4133(2) 0.14860(18) 0.0670(9) Uani 1 1 d .
F4 F 0.53090(18) -0.3626(2) 0.00955(16) 0.0569(7) Uani 1 1 d .
F5 F 0.57904(15) -0.1767(2) -0.03387(12) 0.0461(6) Uani 1 1 d .
F6 F 0.54851(15) -0.00494(19) 0.11527(13) 0.0434(6) Uani 1 1 d .
F7 F 0.50388(16) 0.1593(2) 0.18145(14) 0.0492(7) Uani 1 1 d .
F8 F 0.57480(17) 0.3645(2) 0.19756(14) 0.0525(7) Uani 1 1 d .
F9 F 0.69588(16) 0.4003(2) 0.14484(14) 0.0510(7) Uani 1 1 d .
F10 F 0.74612(14) 0.2332(2) 0.08259(14) 0.0466(6) Uani 1 1 d .
F11 F 0.58097(14) 0.1861(2) -0.02983(12) 0.0413(6) Uani 1 1 d .
F12 F 0.54374(15) 0.2101(2) -0.16561(12) 0.0460(6) Uani 1 1 d .
F13 F 0.59616(17) 0.0594(2) -0.24155(12) 0.0507(7) Uani 1 1 d .
F14 F 0.69287(17) -0.1125(2) -0.17485(14) 0.0539(7) Uani 1 1 d .
F15 F 0.73584(15) -0.1355(2) -0.03585(13) 0.0464(6) Uani 1 1 d .
C1 C 0.8523(3) -0.1252(4) 0.1205(3) 0.0521(11) Uani 1 1 d .
H1A H 0.8357 -0.1644 0.1545 0.063 Uiso 1 1 calc R
H1B H 0.9098 -0.1196 0.1372 0.063 Uiso 1 1 calc R
H1C H 0.8345 -0.1656 0.0769 0.063 Uiso 1 1 calc R
C2 C 0.8511(3) 0.0634(4) 0.0429(3) 0.0510(11) Uani 1 1 d .
H2A H 0.8334 0.1390 0.0298 0.061 Uiso 1 1 calc R
H2B H 0.8334 0.0159 0.0022 0.061 Uiso 1 1 calc R
H2C H 0.9086 0.0619 0.0626 0.061 Uiso 1 1 calc R
C3 C 0.6611(2) -0.1214(3) 0.0808(2) 0.0373(9) Uani 1 1 d .
C4 C 0.6843(3) -0.1527(4) 0.1519(2) 0.0436(10) Uani 1 1 d .
C5 C 0.6580(3) -0.2490(4) 0.1747(3) 0.0506(11) Uani 1 1 d .
C6 C 0.6067(3) -0.3203(4) 0.1279(3) 0.0501(11) Uani 1 1 d .
C7 C 0.5826(3) -0.2947(4) 0.0577(3) 0.0444(10) Uani 1 1 d .
C8 C 0.6095(3) -0.1963(4) 0.0362(2) 0.0395(9) Uani 1 1 d .
C9 C 0.6547(2) 0.1022(3) 0.0999(2) 0.0365(9) Uani 1 1 d .
C10 C 0.5911(2) 0.0917(3) 0.1247(2) 0.0358(9) Uani 1 1 d .
C11 C 0.5652(3) 0.1767(4) 0.1584(2) 0.0399(9) Uani 1 1 d .
C12 C 0.6010(3) 0.2802(4) 0.1663(2) 0.0420(10) Uani 1 1 d .
C13 C 0.6620(3) 0.2976(3) 0.1400(2) 0.0406(9) Uani 1 1 d .
C14 C 0.6870(2) 0.2100(4) 0.1090(2) 0.0396(9) Uani 1 1 d .
C15 C 0.6630(2) 0.0239(3) -0.0237(2) 0.0350(8) Uani 1 1 d .
C16 C 0.6134(2) 0.1104(3) -0.0617(2) 0.0336(8) Uani 1 1 d .
C17 C 0.5917(2) 0.1245(3) -0.1337(2) 0.0362(9) Uani 1 1 d .
C18 C 0.6178(3) 0.0496(4) -0.1721(2) 0.0404(9) Uani 1 1 d .
C19 C 0.6668(3) -0.0376(4) -0.1379(2) 0.0399(9) Uani 1 1 d .
C20 C 0.6884(2) -0.0468(3) -0.0659(2) 0.0383(9) Uani 1 1 d .
B1 B 0.6850(3) 0.0023(4) 0.0596(2) 0.0357(9) Uani 1 1 d .

loop_
_atom_site_aniso_label
_atom_site_aniso_U_11
_atom_site_aniso_U_22
_atom_site_aniso_U_33
_atom_site_aniso_U_23
_atom_site_aniso_U_13
_atom_site_aniso_U_12
S1 0.0377(6) 0.0477(6) 0.0455(6) 0.0022(5) 0.0134(4) -0.0022(5)
F1 0.0525(15) 0.0588(17) 0.0409(13) 0.0082(12) 0.0091(12) -0.0067(13)
F2 0.0721(19) 0.0699(19) 0.0550(17) 0.0313(15) 0.0168(15) -0.0003(16)
F3 0.071(2) 0.0431(15) 0.092(2) 0.0258(15) 0.0342(17) -0.0024(14)
F4 0.0615(17) 0.0415(14) 0.0733(19) -0.0068(13) 0.0304(15) -0.0113(13)
F5 0.0529(14) 0.0448(14) 0.0404(13) -0.0024(11) 0.0158(11) -0.0091(11)
F6 0.0454(13) 0.0410(13) 0.0499(14) -0.0044(11) 0.0241(11) -0.0127(11)
F7 0.0578(16) 0.0501(14) 0.0525(15) -0.0017(12) 0.0353(13) -0.0073(12)
F8 0.0684(18) 0.0440(14) 0.0537(15) -0.0076(12) 0.0318(13) -0.0033(13)
F9 0.0579(16) 0.0400(14) 0.0600(16) -0.0067(12) 0.0266(13) -0.0152(12)
F10 0.0446(14) 0.0453(14) 0.0579(15) 0.0008(12) 0.0278(12) -0.0094(11)
F11 0.0446(13) 0.0425(13) 0.0372(12) -0.0014(10) 0.0146(10) 0.0062(10)
F12 0.0539(15) 0.0453(14) 0.0375(13) 0.0081(11) 0.0140(11) 0.0091(11)
F13 0.0663(17) 0.0567(16) 0.0332(13) 0.0028(11) 0.0222(12) 0.0031(13)
F14 0.0704(18) 0.0519(15) 0.0504(15) -0.0008(12) 0.0347(14) 0.0107(14)
F15 0.0513(14) 0.0415(13) 0.0511(15) 0.0073(11) 0.0234(12) 0.0093(11)
C1 0.048(3) 0.053(3) 0.055(3) 0.007(2) 0.018(2) 0.006(2)
C2 0.039(2) 0.057(3) 0.063(3) 0.004(2) 0.025(2) -0.005(2)
C3 0.034(2) 0.035(2) 0.043(2) 0.0060(17) 0.0147(17) 0.0022(16)
C4 0.041(2) 0.044(2) 0.046(2) 0.0063(19) 0.0138(19) 0.0002(19)
C5 0.048(3) 0.052(3) 0.052(3) 0.018(2) 0.016(2) 0.005(2)
C6 0.051(3) 0.038(2) 0.067(3) 0.018(2) 0.027(2) 0.006(2)
C7 0.043(2) 0.035(2) 0.060(3) -0.001(2) 0.023(2) -0.0050(18)
C8 0.043(2) 0.038(2) 0.040(2) 0.0061(17) 0.0187(18) 0.0043(18)
C9 0.038(2) 0.039(2) 0.034(2) 0.0015(16) 0.0130(16) -0.0056(17)
C10 0.041(2) 0.035(2) 0.0312(19) 0.0026(16) 0.0123(16) -0.0062(17)
C11 0.044(2) 0.046(2) 0.034(2) 0.0037(18) 0.0203(17) -0.0055(19)
C12 0.051(2) 0.041(2) 0.036(2) -0.0026(18) 0.0177(18) 0.0002(19)
C13 0.047(2) 0.035(2) 0.040(2) -0.0011(17) 0.0149(18) -0.0087(18)
C14 0.036(2) 0.042(2) 0.040(2) 0.0031(18) 0.0129(17) -0.0085(18)
C15 0.035(2) 0.034(2) 0.037(2) 0.0040(16) 0.0142(16) -0.0039(16)
C16 0.0337(19) 0.0324(19) 0.036(2) -0.0015(16) 0.0138(16) -0.0041(16)
C17 0.037(2) 0.035(2) 0.038(2) 0.0048(17) 0.0137(17) -0.0009(16)
C18 0.046(2) 0.045(2) 0.033(2) 0.0050(18) 0.0171(17) -0.0064(19)
C19 0.044(2) 0.038(2) 0.044(2) -0.0013(18) 0.0236(19) 0.0006(18)
C20 0.037(2) 0.036(2) 0.044(2) 0.0056(18) 0.0170(17) 0.0002(17)
B1 0.035(2) 0.039(2) 0.033(2) 0.0043(18) 0.0123(17) -0.0035(19)

loop_
_atom_type_symbol
_atom_type_description
_atom_type_scat_dispersion_real
_atom_type_scat_dispersion_imag
_atom_type_scat_source
C C 0.0033 0.0016 'International Tables Vol C Tables 4.2.6.8 and 6.1.1.4'
H H 0.0000 0.0000 'International Tables Vol C Tables 4.2.6.8 and 6.1.1.4'
F F 0.0171 0.0103 'International Tables Vol C Tables 4.2.6.8 and 6.1.1.4'
S S 0.1246 0.1234 'International Tables Vol C Tables 4.2.6.8 and 6.1.1.4'
B B 0.0013 0.0007 'International Tables Vol C Tables 4.2.6.8 and 6.1.1.4'

loop_
_geom_angle_atom_site_label_1
_geom_angle_atom_site_label_2
_geom_angle_atom_site_label_3
_geom_angle
C1 S1 C2 98.8(2)
C1 S1 B1 109.8(2)
C2 S1 B1 108.3(2)
S1 C1 H1A 109.5
S1 C1 H1B 109.5
H1A C1 H1B 109.5
S1 C1 H1C 109.5
H1A C1 H1C 109.5
H1B C1 H1C 109.5
S1 C2 H2A 109.5
S1 C2 H2B 109.5
H2A C2 H2B 109.5
S1 C2 H2C 109.5
H2A C2 H2C 109.5
H2B C2 H2C 109.5
C8 C3 C4 113.4(4)
C8 C3 B1 126.0(4)
C4 C3 B1 119.9(4)
F1 C4 C5 117.3(4)
F1 C4 C3 119.2(4)
C5 C4 C3 123.5(4)
F2 C5 C6 119.6(4)
F2 C5 C4 120.0(4)
C6 C5 C4 120.4(4)
F3 C6 C5 121.9(4)
F3 C6 C7 119.4(5)
C5 C6 C7 118.7(4)
F4 C7 C6 120.6(4)
F4 C7 C8 119.8(4)
C6 C7 C8 119.6(4)
F5 C8 C3 121.0(4)
F5 C8 C7 114.7(4)
C3 C8 C7 124.3(4)
C14 C9 C10 112.6(4)
C14 C9 B1 122.9(4)
C10 C9 B1 124.3(3)
F6 C10 C11 115.3(3)
F6 C10 C9 120.6(4)
C11 C10 C9 124.1(4)
F7 C11 C12 119.8(4)
F7 C11 C10 120.4(4)
C12 C11 C10 119.8(4)
F8 C12 C11 120.1(4)
F8 C12 C13 120.9(4)
C11 C12 C13 118.9(4)
F9 C13 C14 121.1(4)
F9 C13 C12 119.8(4)
C14 C13 C12 119.1(4)
F10 C14 C13 116.2(4)
F10 C14 C9 118.3(4)
C13 C14 C9 125.4(4)
C20 C15 C16 112.5(4)
C20 C15 B1 122.5(4)
C16 C15 B1 124.9(4)
F11 C16 C17 114.5(3)
F11 C16 C15 121.2(3)
C17 C16 C15 124.3(4)
F12 C17 C18 120.2(4)
F12 C17 C16 120.0(4)
C18 C17 C16 119.8(4)
F13 C18 C17 121.0(4)
F13 C18 C19 120.1(4)
C17 C18 C19 118.9(4)
F14 C19 C18 119.8(4)
F14 C19 C20 120.9(4)
C18 C19 C20 119.3(4)
F15 C20 C19 116.1(4)
F15 C20 C15 118.6(4)
C19 C20 C15 125.2(4)
C15 B1 C3 115.3(3)
C15 B1 C9 113.9(3)
C3 B1 C9 111.3(3)
C15 B1 S1 108.2(3)
C3 B1 S1 105.3(3)
C9 B1 S1 101.6(3)

loop_
_geom_bond_atom_site_label_1
_geom_bond_atom_site_label_2
_geom_bond_distance
S1 C1 1.794(5)
S1 C2 1.810(5)
S1 B1 2.091(5)
F1 C4 1.355(5)
F2 C5 1.353(5)
F3 C6 1.345(5)
F4 C7 1.355(5)
F5 C8 1.358(5)
F6 C10 1.353(4)
F7 C11 1.342(5)
F8 C12 1.352(5)
F9 C13 1.350(5)
F10 C14 1.361(5)
F11 C16 1.348(4)
F12 C17 1.342(4)
F13 C18 1.333(5)
F14 C19 1.345(5)
F15 C20 1.357(5)
C1 H1A 0.9600
C1 H1B 0.9600
C1 H1C 0.9600
C2 H2A 0.9600
C2 H2B 0.9600
C2 H2C 0.9600
C3 C8 1.372(6)
C3 C4 1.408(6)
C3 B1 1.630(6)
C4 C5 1.375(6)
C5 C6 1.363(7)
C6 C7 1.373(7)
C7 C8 1.389(6)
C9 C14 1.391(6)
C9 C10 1.391(6)
C9 B1 1.636(6)
C10 C11 1.384(6)
C11 C12 1.369(6)
C12 C13 1.379(6)
C13 C14 1.368(6)
C15 C20 1.382(6)
C15 C16 1.401(5)
C15 B1 1.619(6)
C16 C17 1.388(6)
C17 C18 1.366(6)
C18 C19 1.378(6)
C19 C20 1.382(6)

loop_
_geom_torsion_atom_site_label_1
_geom_torsion_atom_site_label_2
_geom_torsion_atom_site_label_3
_geom_torsion_atom_site_label_4
_geom_torsion
C8 C3 C4 F1 -178.7(4)
B1 C3 C4 F1 -7.4(6)
C8 C3 C4 C5 0.2(6)
B1 C3 C4 C5 171.4(4)
F1 C4 C5 F2 -0.3(7)
C3 C4 C5 F2 -179.2(4)
F1 C4 C5 C6 178.7(4)
C3 C4 C5 C6 -0.2(7)
F2 C5 C6 F3 1.1(7)
C4 C5 C6 F3 -177.9(4)
F2 C5 C6 C7 179.8(4)
C4 C5 C6 C7 0.8(7)
F3 C6 C7 F4 -0.5(7)
C5 C6 C7 F4 -179.2(4)
F3 C6 C7 C8 177.4(4)
C5 C6 C7 C8 -1.4(7)
C4 C3 C8 F5 177.6(4)
B1 C3 C8 F5 7.0(6)
C4 C3 C8 C7 -0.8(6)
B1 C3 C8 C7 -171.4(4)
F4 C7 C8 F5 0.8(6)
C6 C7 C8 F5 -177.1(4)
F4 C7 C8 C3 179.3(4)
C6 C7 C8 C3 1.5(7)
C14 C9 C10 F6 174.9(3)
B1 C9 C10 F6 -1.2(6)
C14 C9 C10 C11 -3.4(6)
B1 C9 C10 C11 -179.5(4)
F6 C10 C11 F7 2.4(6)
C9 C10 C11 F7 -179.2(4)
F6 C10 C11 C12 -175.7(4)
C9 C10 C11 C12 2.7(6)
F7 C11 C12 F8 0.3(6)
C10 C11 C12 F8 178.4(4)
F7 C11 C12 C13 -177.7(4)
C10 C11 C12 C13 0.4(6)
F8 C12 C13 F9 -0.6(6)
C11 C12 C13 F9 177.4(4)
F8 C12 C13 C14 179.7(4)
C11 C12 C13 C14 -2.3(6)
F9 C13 C14 F10 -1.3(6)
C12 C13 C14 F10 178.4(4)
F9 C13 C14 C9 -178.3(4)
C12 C13 C14 C9 1.4(7)
C10 C9 C14 F10 -175.6(3)
B1 C9 C14 F10 0.5(6)
C10 C9 C14 C13 1.4(6)
B1 C9 C14 C13 177.5(4)
C20 C15 C16 F11 178.2(3)
B1 C15 C16 F11 1.6(6)
C20 C15 C16 C17 0.1(6)
B1 C15 C16 C17 -176.5(4)
F11 C16 C17 F12 1.6(5)
C15 C16 C17 F12 179.9(3)
F11 C16 C17 C18 -176.9(3)
C15 C16 C17 C18 1.4(6)
F12 C17 C18 F13 -0.3(6)
C16 C17 C18 F13 178.3(4)
F12 C17 C18 C19 -179.9(4)
C16 C17 C18 C19 -1.3(6)
F13 C18 C19 F14 0.1(6)
C17 C18 C19 F14 179.7(4)
F13 C18 C19 C20 -179.7(4)
C17 C18 C19 C20 -0.1(6)
F14 C19 C20 F15 -0.6(6)
C18 C19 C20 F15 179.1(4)
F14 C19 C20 C15 -178.1(4)
C18 C19 C20 C15 1.7(7)
C16 C15 C20 F15 -179.0(3)
B1 C15 C20 F15 -2.3(6)
C16 C15 C20 C19 -1.6(6)
B1 C15 C20 C19 175.1(4)
C20 C15 B1 C3 -54.3(5)
C16 C15 B1 C3 122.0(4)
C20 C15 B1 C9 175.3(4)
C16 C15 B1 C9 -8.4(5)
C20 C15 B1 S1 63.2(4)
C16 C15 B1 S1 -120.5(4)
C8 C3 B1 C15 -15.9(6)
C4 C3 B1 C15 174.1(4)
C8 C3 B1 C9 115.8(4)
C4 C3 B1 C9 -54.3(5)
C8 C3 B1 S1 -135.0(4)
C4 C3 B1 S1 54.9(4)
C14 C9 B1 C15 -68.1(5)
C10 C9 B1 C15 107.6(4)
C14 C9 B1 C3 159.6(4)
C10 C9 B1 C3 -24.7(5)
C14 C9 B1 S1 48.0(4)
C10 C9 B1 S1 -136.3(4)
C1 S1 B1 C15 -98.6(3)
C2 S1 B1 C15 8.3(4)
C1 S1 B1 C3 25.2(3)
C2 S1 B1 C3 132.1(3)
C1 S1 B1 C9 141.3(3)
C2 S1 B1 C9 -111.8(3)
